data_1011081
loop_
_publ_author_name
'Megaw, H D'

_publ_section_title
;
The crystal structure of Hydrargillite Al (O H)3
;
_journal_coden_ASTM ZEKGAX
_journal_name_full
;
Zeitschrift fuer Kristallographie, Kristallgeometrie, Kristallphysik,
Kristallchemie (-144,1977)
;
_journal_page_first 185
_journal_page_last 204
_journal_volume 87
_journal_year 1934
_chemical_compound_source 'from Langesundsfjord, Brevig, Norway'
_chemical_formula_structural 'Al (O H)3'
_chemical_formula_sum 'Al H3 O3'
_chemical_name_mineral Gibbsite
_chemical_name_systematic 'Aluminium hydroxide'
_space_group_IT_number 14
_symmetry_cell_setting monoclinic
_symmetry_Int_Tables_number 14
_symmetry_space_group_name_Hall '-P 2yn'
_symmetry_space_group_name_H-M 'P 1 21/n 1'
_cell_angle_alpha 90
_cell_angle_beta 85.43(8)
_cell_angle_gamma 90
_cell_formula_units_Z 8
_cell_length_a 8.641(1)
_cell_length_b 5.070(1)
_cell_length_c 9.720(4)
_cell_volume 424.5
_exptl_crystal_density_meas 2.42
_cod_original_formula_sum 'H3 Al O3'
_cod_database_code 1011081

loop_
_symmetry_equiv_pos_as_xyz
x,y,z
1/2+x,1/2-y,1/2+z
-x,-y,-z
1/2-x,1/2+y,1/2-z

loop_
_atom_site_label
_atom_site_type_symbol
_atom_site_symmetry_multiplicity
_atom_site_Wyckoff_symbol
_atom_site_fract_x
_atom_site_fract_y
_atom_site_fract_z
_atom_site_occupancy
_atom_site_attached_hydrogens
_atom_site_calc_flag
Al1 Al3+ 4 e 0.177 0.52 -0.005 1. 0 d
Al2 Al3+ 4 e 0.333 0.02 -0.005 1. 0 d
O1 O2- 4 e 0.182 0.202 -0.11 1. 1 d
O2 O2- 4 e 0.682 0.672 -0.11 1. 1 d
O3 O2- 4 e 0.515 0.132 -0.11 1. 1 d
O4 O2- 4 e -0.015 0.632 -0.11 1. 1 d
O5 O2- 4 e 0.298 0.702 -0.1 1. 1 d
O6 O2- 4 e 0.838 0.172 -0.1 1. 1 d

loop_
_atom_type_symbol
_atom_type_oxidation_number
Al3+ 3.000
O2- -2.000
H1+ 1.000
